data_4323873
loop_
_publ_author_name
'John K. Hsu'
'Cecilia J. Bonangelino'
'Sharada P. Kaiwar'
'Christine M. Boggs'
'James C. Fettinger'
'Robert S. Pilato'

_publ_section_title
;
 Direct Conversion of \a-Substituted Ketones to Metallo-1,2-enedithiolates
;
_journal_name_full 'Inorganic Chemistry'
_journal_page_first 4743
_journal_page_last 4751
_journal_paper_doi 10.1021/ic9602052
_journal_volume 35
_journal_year 1996
_chemical_formula_sum 'C20.5 H17 Cl Mo N2 S2'
_chemical_formula_weight 486.87
_chemical_name_systematic
; 
 ? 
;
_space_group_IT_number 15
_symmetry_cell_setting monoclinic
_symmetry_space_group_name_Hall '-C 2yc'
_symmetry_space_group_name_H-M 'C 1 2/c 1'
_atom_sites_solution_hydrogens geom
_atom_sites_solution_primary direct
_atom_sites_solution_secondary difmap
_audit_creation_method SHELXL
_cell_angle_alpha 90.00
_cell_angle_beta 107.440(7)
_cell_angle_gamma 90.00
_cell_formula_units_Z 8
_cell_length_a 21.4514(15)
_cell_length_b 15.474(2)
_cell_length_c 12.2201(13)
_cell_measurement_reflns_used 25
_cell_measurement_temperature 293(2)
_cell_measurement_theta_max 13.8
_cell_measurement_theta_min 8.8
_cell_volume 3869.9(7)
_computing_cell_refinement 'Enraf-Nonius EXPRESS'
_computing_data_collection 'Enraf-Nonius EXPRESS'
_computing_molecular_graphics 'ORTEP NRCVAX '
_computing_publication_material 'XCIF, SHELXL-93 (Sheldrick, 1993)'
_computing_structure_refinement 'SHELXL-93 (Sheldrick, 1993)'
_computing_structure_solution 'SHELXS-86 (Sheldrick, 1990)'
_diffrn_ambient_temperature 293(2)
_diffrn_measurement_device 'Enraf-Nonius CAD4 '
_diffrn_measurement_method 'omega:2theta scans'
_diffrn_radiation_monochromator graphite
_diffrn_radiation_source 'fine-focus sealed tube'
_diffrn_radiation_type MoK\a
_diffrn_radiation_wavelength 0.71073
_diffrn_reflns_av_R_equivalents 0.0148
_diffrn_reflns_av_sigmaI/netI 0.0227
_diffrn_reflns_limit_h_max 22
_diffrn_reflns_limit_h_min -23
_diffrn_reflns_limit_k_max 0
_diffrn_reflns_limit_k_min -16
_diffrn_reflns_limit_l_max 13
_diffrn_reflns_limit_l_min 0
_diffrn_reflns_number 2702
_diffrn_reflns_theta_max 22.58
_diffrn_reflns_theta_min 1.65
_diffrn_standards_decay_% 0
_diffrn_standards_interval_time 60
_diffrn_standards_number 3
_exptl_absorpt_coefficient_mu 1.039
_exptl_absorpt_correction_T_max 0.9952
_exptl_absorpt_correction_T_min 0.8514
_exptl_absorpt_correction_type psi-scans
_exptl_crystal_density_diffrn 1.671
_exptl_crystal_description parallelepiped
_exptl_crystal_F_000 1960
_exptl_crystal_size_max 0.30
_exptl_crystal_size_mid 0.20
_exptl_crystal_size_min 0.20
_refine_diff_density_max 0.502
_refine_diff_density_min -0.357
_refine_diff_density_rms 0.059
_refine_ls_extinction_method none
_refine_ls_goodness_of_fit_all 1.020
_refine_ls_goodness_of_fit_obs 1.076
_refine_ls_matrix_type full
_refine_ls_number_parameters 313
_refine_ls_number_reflns 2556
_refine_ls_number_restraints 0
_refine_ls_restrained_S_all 1.020
_refine_ls_restrained_S_obs 1.076
_refine_ls_R_factor_all 0.0364
_refine_ls_R_factor_obs 0.0275
_refine_ls_shift/esd_max -0.001
_refine_ls_shift/esd_mean 0.000
_refine_ls_structure_factor_coef Fsqd
_refine_ls_weighting_details 'w=1/[\s^2^(Fo^2^)+(0.0422P)^2^+3.8650P] where P=(Fo^2^+2Fc^2^)/3'
_refine_ls_weighting_scheme calc
_refine_ls_wR_factor_all 0.0698
_refine_ls_wR_factor_obs 0.0668
_reflns_number_observed 2157
_reflns_number_total 2556
_reflns_observed_criterion >2sigma(I)
_cod_data_source_file ic9602052_2.cif
_cod_data_source_block Complex7
_cod_depositor_comments
;
The following automatic conversions were performed:

'_refine_ls_weighting_scheme' value 'calc
w=1/[\s^2^(Fo^2^)+(0.0422P)^2^+3.8650P] where P=(Fo^2^+2Fc^2^)/3' was
changed to 'calc'. New tag '_refine_ls_weighting_details' was
created. The value of the new tag was set to
'w=1/[\s^2^(Fo^2^)+(0.0422P)^2^+3.8650P] where P=(Fo^2^+2Fc^2^)/3'.

Automatic conversion script
Id: cif_fix_values 3143 2015-03-26 13:38:13Z robertas 
;
_cod_original_cell_volume 3869.8(7)
_cod_original_formula_sum 'C20.50 H17 Cl Mo N2 S2'
_cod_database_code 4323873

loop_
_symmetry_equiv_pos_as_xyz
'x, y, z'
'-x, y, -z+1/2'
'x+1/2, y+1/2, z'
'-x+1/2, y+1/2, -z+1/2'
'-x, -y, -z'
'x, -y, z-1/2'
'-x+1/2, -y+1/2, -z'
'x+1/2, -y+1/2, z-1/2'

loop_
_atom_site_aniso_label
_atom_site_aniso_U_11
_atom_site_aniso_U_22
_atom_site_aniso_U_33
_atom_site_aniso_U_23
_atom_site_aniso_U_13
_atom_site_aniso_U_12
Mo1 0.0369(2) 0.0312(2) 0.0217(2) 0.00039(13) 0.00947(13) 0.00006(14)
S1 0.0614(7) 0.0389(6) 0.0330(6) 0.0012(4) 0.0040(5) -0.0148(5)
S2 0.0503(6) 0.0326(5) 0.0227(5) -0.0003(4) 0.0099(4) -0.0043(4)
C1 0.053(3) 0.040(2) 0.041(2) 0.007(2) 0.012(2) -0.008(2)
C2 0.042(2) 0.034(2) 0.030(2) 0.005(2) 0.011(2) -0.002(2)
C3 0.037(2) 0.039(2) 0.034(2) 0.007(2) 0.013(2) 0.002(2)
C4 0.056(3) 0.043(3) 0.042(3) 0.009(2) 0.008(2) -0.006(2)
N1 0.057(2) 0.051(2) 0.043(2) 0.017(2) 0.010(2) 0.000(2)
C5 0.035(2) 0.060(3) 0.037(2) 0.016(2) 0.014(2) 0.002(2)
C6 0.043(3) 0.070(4) 0.045(3) 0.023(3) 0.010(2) 0.009(2)
C7 0.044(3) 0.098(4) 0.033(3) 0.011(3) 0.008(2) 0.002(3)
C8 0.052(3) 0.083(4) 0.032(2) -0.001(2) 0.011(2) 0.007(2)
C9 0.055(3) 0.061(3) 0.035(2) 0.004(2) 0.013(2) 0.008(2)
C10 0.036(2) 0.056(3) 0.029(2) 0.006(2) 0.013(2) 0.008(2)
N2 0.044(2) 0.044(2) 0.028(2) 0.006(2) 0.0124(15) 0.005(2)
C11 0.053(3) 0.035(2) 0.042(3) -0.004(2) 0.010(2) 0.009(2)
C12 0.048(2) 0.041(2) 0.041(2) 0.015(2) 0.016(2) 0.008(2)
C13 0.046(3) 0.057(3) 0.034(3) 0.004(2) 0.001(2) 0.003(2)
C14 0.038(2) 0.062(3) 0.062(3) 0.023(3) 0.010(2) 0.000(2)
C15 0.053(3) 0.074(3) 0.041(3) 0.016(2) 0.024(2) 0.025(2)
C16 0.050(3) 0.052(3) 0.048(3) -0.002(2) 0.028(2) -0.004(2)
C17 0.053(3) 0.063(3) 0.032(2) 0.002(2) 0.022(2) 0.007(2)
C18 0.071(3) 0.054(3) 0.045(3) -0.022(2) 0.027(2) 0.000(3)
C19 0.060(3) 0.059(3) 0.050(3) 0.011(3) 0.025(2) 0.025(3)
C20 0.034(2) 0.077(3) 0.040(2) -0.005(2) 0.015(2) 0.003(2)
C21 0.201(15) 0.092(9) 0.212(16) 0.000 -0.018(13) 0.000
Cl1 0.279(10) 0.128(5) 0.348(12) 0.048(6) 0.055(9) 0.026(6)
Cl2 0.287(10) 0.345(11) 0.237(8) 0.206(8) 0.059(8) 0.098(9)

loop_
_atom_site_label
_atom_site_type_symbol
_atom_site_fract_x
_atom_site_fract_y
_atom_site_fract_z
_atom_site_U_iso_or_equiv
_atom_site_thermal_displace_type
_atom_site_occupancy
_atom_site_calc_flag
_atom_site_refinement_flags
_atom_site_disorder_group
Mo1 Mo 0.302028(15) 0.38557(2) 0.17575(2) 0.02979(13) Uani 1 d . .
S1 S 0.25699(6) 0.24968(6) 0.22004(8) 0.0467(3) Uani 1 d . .
S2 S 0.34635(5) 0.39296(6) 0.38435(7) 0.0354(2) Uani 1 d . .
C1 C 0.2898(2) 0.2356(3) 0.3660(3) 0.0449(10) Uani 1 d . .
C2 C 0.3281(2) 0.2930(2) 0.4378(3) 0.0353(9) Uani 1 d . .
C3 C 0.3585(2) 0.2751(2) 0.5598(3) 0.0359(9) Uani 1 d . .
C4 C 0.3674(2) 0.1879(3) 0.6000(4) 0.0484(11) Uani 1 d . .
N1 N 0.3995(2) 0.1664(2) 0.7049(3) 0.0512(9) Uani 1 d . .
C5 C 0.4241(2) 0.2330(3) 0.7782(3) 0.0432(10) Uani 1 d . .
C6 C 0.4614(2) 0.2147(4) 0.8924(4) 0.0534(12) Uani 1 d . .
C7 C 0.4871(2) 0.2805(4) 0.9655(4) 0.0589(13) Uani 1 d . .
C8 C 0.4760(2) 0.3659(4) 0.9304(4) 0.0559(12) Uani 1 d . .
C9 C 0.4397(2) 0.3852(3) 0.8215(4) 0.0504(11) Uani 1 d . .
C10 C 0.4138(2) 0.3195(3) 0.7423(3) 0.0393(9) Uani 1 d . .
N2 N 0.38044(15) 0.3395(2) 0.6307(2) 0.0384(7) Uani 1 d . .
C11 C 0.2629(2) 0.5202(3) 0.1911(4) 0.0443(10) Uani 1 d . .
C12 C 0.2579(2) 0.5076(3) 0.0746(3) 0.0424(10) Uani 1 d . .
C13 C 0.2123(2) 0.4418(3) 0.0323(4) 0.0482(11) Uani 1 d . .
C14 C 0.1877(2) 0.4157(3) 0.1184(4) 0.0549(12) Uani 1 d . .
C15 C 0.2183(2) 0.4625(3) 0.2160(4) 0.0536(12) Uani 1 d . .
C16 C 0.3880(2) 0.4312(3) 0.1064(4) 0.0470(11) Uani 1 d . .
C17 C 0.3462(2) 0.3789(3) 0.0234(4) 0.0474(11) Uani 1 d . .
C18 C 0.3461(3) 0.2970(3) 0.0678(4) 0.0546(12) Uani 1 d . .
C19 C 0.3884(2) 0.2974(3) 0.1805(4) 0.0545(12) Uani 1 d . .
C20 C 0.4149(2) 0.3807(3) 0.2021(4) 0.0494(11) Uani 1 d . .
H1 H 0.2790(20) 0.1772(27) 0.3909(36) 0.062(13) Uiso 1 d . .
H4 H 0.3508(20) 0.1416(28) 0.5508(36) 0.053(13) Uiso 1 d . .
H6 H 0.4684(22) 0.1621(30) 0.9033(40) 0.060(15) Uiso 1 d . .
H7 H 0.5125(20) 0.2736(28) 1.0360(39) 0.056(13) Uiso 1 d . .
H8 H 0.4941(20) 0.4146(28) 0.9866(38) 0.060(13) Uiso 1 d . .
H9 H 0.4312(21) 0.4400(30) 0.8017(38) 0.058(14) Uiso 1 d . .
H11 H 0.2851(18) 0.5638(26) 0.2310(33) 0.041(11) Uiso 1 d . .
H12 H 0.2832(20) 0.5392(27) 0.0390(35) 0.053(12) Uiso 1 d . .
H14 H 0.1572(23) 0.3710(30) 0.1129(40) 0.072(15) Uiso 1 d . .
H15 H 0.2123(19) 0.4554(27) 0.2832(38) 0.053(13) Uiso 1 d . .
H16 H 0.3953(19) 0.4823(27) 0.1027(34) 0.039(12) Uiso 1 d . .
H17 H 0.3231(20) 0.3982(26) -0.0511(39) 0.059(13) Uiso 1 d . .
H18 H 0.3214(21) 0.2559(28) 0.0368(37) 0.054(14) Uiso 1 d . .
H19 H 0.3936(19) 0.2557(27) 0.2273(35) 0.046(12) Uiso 1 d . .
H20 H 0.4454(21) 0.3991(27) 0.2697(39) 0.060(14) Uiso 1 d . .
H13 H 0.2015(20) 0.4261(28) -0.0315(37) 0.049(14) Uiso 1 d . .
C21 C 0.5000 0.0142(8) 0.2500 0.186(7) Uani 1 d S .
H21A H 0.4653 -0.0229(8) 0.2588 0.223 Uiso 0.50 calc PR .
H21B H 0.5347 -0.0229(8) 0.2412 0.223 Uiso 0.50 calc PR .
Cl1 Cl 0.5502(5) 0.0705(5) 0.1668(9) 0.260(4) Uani 0.50 d P .
Cl2 Cl 0.4730(5) 0.0683(7) 0.1386(7) 0.294(5) Uani 0.50 d P .

loop_
_atom_type_symbol
_atom_type_description
_atom_type_scat_dispersion_real
_atom_type_scat_dispersion_imag
_atom_type_scat_source
C C 0.0033 0.0016 'International Tables Vol C Tables 4.2.6.8 and 6.1.1.4'
H H 0.0000 0.0000 'International Tables Vol C Tables 4.2.6.8 and 6.1.1.4'
N N 0.0061 0.0033 'International Tables Vol C Tables 4.2.6.8 and 6.1.1.4'
S S 0.1246 0.1234 'International Tables Vol C Tables 4.2.6.8 and 6.1.1.4'
Cl Cl 0.1484 0.1585 'International Tables Vol C Tables 4.2.6.8 and 6.1.1.4'
Mo Mo -1.6832 0.6857 'International Tables Vol C Tables 4.2.6.8 and 6.1.1.4'

loop_
_geom_angle_atom_site_label_1
_geom_angle_atom_site_label_2
_geom_angle_atom_site_label_3
_geom_angle
_geom_angle_site_symmetry_1
_geom_angle_site_symmetry_3
_geom_angle_publ_flag
C11 Mo1 C19 149.3(2) . . ?
C11 Mo1 C18 145.2(2) . . ?
C19 Mo1 C18 35.7(2) . . ?
C11 Mo1 C12 35.86(14) . . ?
C19 Mo1 C12 134.7(2) . . ?
C18 Mo1 C12 110.9(2) . . ?
C11 Mo1 C15 35.6(2) . . ?
C19 Mo1 C15 166.0(2) . . ?
C18 Mo1 C15 154.8(2) . . ?
C12 Mo1 C15 58.3(2) . . ?
C11 Mo1 C17 110.8(2) . . ?
C19 Mo1 C17 58.3(2) . . ?
C18 Mo1 C17 34.7(2) . . ?
C12 Mo1 C17 78.89(15) . . ?
C15 Mo1 C17 135.7(2) . . ?
C11 Mo1 C20 114.1(2) . . ?
C19 Mo1 C20 35.2(2) . . ?
C18 Mo1 C20 58.3(2) . . ?
C12 Mo1 C20 110.0(2) . . ?
C15 Mo1 C20 144.9(2) . . ?
C17 Mo1 C20 57.2(2) . . ?
C11 Mo1 C13 58.8(2) . . ?
C19 Mo1 C13 135.8(2) . . ?
C18 Mo1 C13 100.3(2) . . ?
C12 Mo1 C13 35.01(15) . . ?
C15 Mo1 C13 57.1(2) . . ?
C17 Mo1 C13 81.8(2) . . ?
C20 Mo1 C13 134.1(2) . . ?
C11 Mo1 C16 95.9(2) . . ?
C19 Mo1 C16 58.2(2) . . ?
C18 Mo1 C16 58.0(2) . . ?
C12 Mo1 C16 78.5(2) . . ?
C15 Mo1 C16 131.3(2) . . ?
C17 Mo1 C16 34.6(2) . . ?
C20 Mo1 C16 34.2(2) . . ?
C13 Mo1 C16 100.1(2) . . ?
C11 Mo1 C14 58.2(2) . . ?
C19 Mo1 C14 151.3(2) . . ?
C18 Mo1 C14 120.8(2) . . ?
C12 Mo1 C14 57.3(2) . . ?
C15 Mo1 C14 34.1(2) . . ?
C17 Mo1 C14 113.7(2) . . ?
C20 Mo1 C14 167.0(2) . . ?
C13 Mo1 C14 33.7(2) . . ?
C16 Mo1 C14 133.0(2) . . ?
C11 Mo1 S2 84.77(11) . . ?
C19 Mo1 S2 86.71(12) . . ?
C18 Mo1 S2 122.00(13) . . ?
C12 Mo1 S2 119.43(11) . . ?
C15 Mo1 S2 80.74(12) . . ?
C17 Mo1 S2 135.39(11) . . ?
C20 Mo1 S2 78.18(11) . . ?
C13 Mo1 S2 137.53(12) . . ?
C16 Mo1 S2 105.05(11) . . ?
C14 Mo1 S2 109.99(12) . . ?
C11 Mo1 S1 126.18(12) . . ?
C19 Mo1 S1 81.50(14) . . ?
C18 Mo1 S1 82.60(13) . . ?
C12 Mo1 S1 134.41(11) . . ?
C15 Mo1 S1 90.67(13) . . ?
C17 Mo1 S1 114.94(12) . . ?
C20 Mo1 S1 113.74(13) . . ?
C13 Mo1 S1 101.23(12) . . ?
C16 Mo1 S1 137.90(13) . . ?
C14 Mo1 S1 78.08(12) . . ?
S2 Mo1 S1 82.24(3) . . ?
C1 S1 Mo1 105.79(14) . . ?
C2 S2 Mo1 106.55(12) . . ?
C2 C1 S1 125.0(3) . . ?
C1 C2 C3 122.7(3) . . ?
C1 C2 S2 119.8(3) . . ?
C3 C2 S2 117.5(3) . . ?
N2 C3 C4 120.3(4) . . ?
N2 C3 C2 119.5(3) . . ?
C4 C3 C2 120.1(4) . . ?
N1 C4 C3 123.8(4) . . ?
C4 N1 C5 116.0(4) . . ?
N1 C5 C10 121.4(3) . . ?
N1 C5 C6 119.4(4) . . ?
C10 C5 C6 119.2(4) . . ?
C7 C6 C5 119.9(5) . . ?
C6 C7 C8 120.8(4) . . ?
C9 C8 C7 120.4(5) . . ?
C8 C9 C10 120.7(5) . . ?
N2 C10 C9 120.3(4) . . ?
N2 C10 C5 120.7(4) . . ?
C9 C10 C5 119.0(4) . . ?
C3 N2 C10 117.6(3) . . ?
C12 C11 C15 106.2(4) . . ?
C12 C11 Mo1 73.1(2) . . ?
C15 C11 Mo1 74.2(3) . . ?
C13 C12 C11 107.9(4) . . ?
C13 C12 Mo1 74.3(2) . . ?
C11 C12 Mo1 71.1(2) . . ?
C14 C13 C12 108.6(4) . . ?
C14 C13 Mo1 74.7(3) . . ?
C12 C13 Mo1 70.7(2) . . ?
C13 C14 C15 108.4(4) . . ?
C13 C14 Mo1 71.6(3) . . ?
C15 C14 Mo1 70.6(2) . . ?
C14 C15 C11 108.9(4) . . ?
C14 C15 Mo1 75.3(3) . . ?
C11 C15 Mo1 70.1(2) . . ?
C20 C16 C17 107.6(4) . . ?
C20 C16 Mo1 72.4(2) . . ?
C17 C16 Mo1 71.6(2) . . ?
C18 C17 C16 108.9(4) . . ?
C18 C17 Mo1 71.2(2) . . ?
C16 C17 Mo1 73.8(2) . . ?
C17 C18 C19 107.7(4) . . ?
C17 C18 Mo1 74.1(2) . . ?
C19 C18 Mo1 71.9(2) . . ?
C20 C19 C18 107.2(4) . . ?
C20 C19 Mo1 74.7(3) . . ?
C18 C19 Mo1 72.4(3) . . ?
C16 C20 C19 108.5(4) . . ?
C16 C20 Mo1 73.4(2) . . ?
C19 C20 Mo1 70.2(2) . . ?
Cl2 C21 Cl2 114.8(12) 2_655 . ?
Cl2 C21 Cl1 53.6(4) 2_655 2_655 ?
Cl2 C21 Cl1 95.7(6) . 2_655 ?
Cl2 C21 Cl1 95.7(6) 2_655 . ?
Cl2 C21 Cl1 53.6(4) . . ?
Cl1 C21 Cl1 125.4(8) 2_655 . ?
Cl2 Cl1 C21 52.0(4) . . ?
C21 Cl2 Cl1 74.4(5) . . ?

loop_
_geom_bond_atom_site_label_1
_geom_bond_atom_site_label_2
_geom_bond_distance
_geom_bond_site_symmetry_2
_geom_bond_publ_flag
Mo1 C11 2.274(4) . ?
Mo1 C19 2.288(4) . ?
Mo1 C18 2.293(4) . ?
Mo1 C12 2.300(4) . ?
Mo1 C15 2.327(4) . ?
Mo1 C17 2.330(4) . ?
Mo1 C20 2.345(4) . ?
Mo1 C13 2.347(4) . ?
Mo1 C16 2.358(4) . ?
Mo1 C14 2.387(4) . ?
Mo1 S2 2.4417(9) . ?
Mo1 S1 2.4416(11) . ?
S1 C1 1.724(4) . ?
S2 C2 1.768(4) . ?
C1 C2 1.342(5) . ?
C2 C3 1.463(5) . ?
C3 N2 1.312(5) . ?
C3 C4 1.429(6) . ?
C4 N1 1.303(5) . ?
N1 C5 1.364(5) . ?
C5 C10 1.405(5) . ?
C5 C6 1.414(6) . ?
C6 C7 1.357(7) . ?
C7 C8 1.388(7) . ?
C8 C9 1.359(6) . ?
C9 C10 1.399(6) . ?
C10 N2 1.372(5) . ?
C11 C12 1.408(6) . ?
C11 C15 1.408(6) . ?
C12 C13 1.398(6) . ?
C13 C14 1.372(6) . ?
C14 C15 1.381(7) . ?
C16 C20 1.381(6) . ?
C16 C17 1.394(6) . ?
C17 C18 1.379(6) . ?
C18 C19 1.404(7) . ?
C19 C20 1.401(7) . ?
C21 Cl2 1.554(9) 2_655 ?
C21 Cl2 1.554(9) . ?
C21 Cl1 1.901(10) 2_655 ?
C21 Cl1 1.901(10) . ?
Cl1 Cl2 1.588(10) . ?
